data_2231497
loop_
_publ_author_name
'Gomes, Claudia R. B.'
'Vasconcelos, Thatyana R. A.'
'Vellasco, Jr, Walcimar T.'
'Wardell, James L.'
'Wardell, Solange M. S. V.'
'Tiekink, Edward R. T.'

_publ_section_title
;
 <i>tert</i>-Butyl
 <i>N</i>-[3-hydroxy-1-phenyl-4-(pyrimidin-2-ylsulfanyl)butan-2-yl]carbamate
 monohydrate
;
_journal_coeditor_code HB6348
_journal_issue 9
_journal_name_full 'Acta Crystallographica Section E'
_journal_page_first o2313
_journal_page_last o2314
_journal_paper_doi 10.1107/S1600536811031850
_journal_volume 67
_journal_year 2011
_chemical_formula_iupac 'C19 H25 N3 O3 S, H2 O'
_chemical_formula_moiety 'C19 H25 N3 O3 S, H2 O'
_chemical_formula_sum 'C19 H27 N3 O4 S'
_chemical_formula_weight 393.50
_chemical_name_systematic
;
<i>tert</i>-Butyl <i>N</i>-[3-hydroxy-1-phenyl-4-(pyrimidin-2-
ylsulfanyl)butan-2-yl]carbamate monohydrate
;
_space_group_IT_number 5
_symmetry_cell_setting monoclinic
_symmetry_space_group_name_Hall 'C 2y'
_symmetry_space_group_name_H-M 'C 1 2 1'
_atom_sites_solution_hydrogens geom
_atom_sites_solution_primary direct
_atom_sites_solution_secondary difmap
_audit_creation_method SHELXL-97
_cell_angle_alpha 90.00
_cell_angle_beta 114.319(2)
_cell_angle_gamma 90.00
_cell_formula_units_Z 4
_cell_length_a 19.4238(7)
_cell_length_b 5.1275(2)
_cell_length_c 22.4815(8)
_cell_measurement_reflns_used 31450
_cell_measurement_temperature 120(2)
_cell_measurement_theta_max 27.5
_cell_measurement_theta_min 2.9
_cell_volume 2040.38(13)
_computing_cell_refinement 'DENZO (Otwinowski & Minor, 1997) and COLLECT (Hooft, 1998)'
_computing_data_collection 'COLLECT (Hooft, 1998)'
_computing_data_reduction 'DENZO (Otwinowski & Minor, 1997) and COLLECT (Hooft, 1998)'
_computing_molecular_graphics 'ORTEP-3 (Farrugia, 1997) and DIAMOND (Brandenburg, 2006)'
_computing_publication_material 'publCIF (Westrip, 2010)'
_computing_structure_refinement 'SHELXL97 (Sheldrick, 2008)'
_computing_structure_solution 'SHELXS97 (Sheldrick, 2008)'
_diffrn_ambient_temperature 120(2)
_diffrn_detector_area_resol_mean 9.091
_diffrn_measured_fraction_theta_full 0.994
_diffrn_measured_fraction_theta_max 0.994
_diffrn_measurement_device_type 'Bruker--Nonius Roper CCD camera on \k-goniostat'
_diffrn_measurement_method '\f and \w'
_diffrn_radiation_monochromator graphite
_diffrn_radiation_source 'Bruker-Nonius FR591 rotating anode'
_diffrn_radiation_type MoK\a
_diffrn_radiation_wavelength 0.71073
_diffrn_reflns_av_R_equivalents 0.0476
_diffrn_reflns_av_sigmaI/netI 0.0616
_diffrn_reflns_limit_h_max 24
_diffrn_reflns_limit_h_min -24
_diffrn_reflns_limit_k_max 5
_diffrn_reflns_limit_k_min -6
_diffrn_reflns_limit_l_max 28
_diffrn_reflns_limit_l_min -29
_diffrn_reflns_number 11781
_diffrn_reflns_theta_full 27.50
_diffrn_reflns_theta_max 27.50
_diffrn_reflns_theta_min 2.92
_diffrn_standards_decay_% 0
_diffrn_standards_number 0
_exptl_absorpt_coefficient_mu 0.187
_exptl_absorpt_correction_T_max 1.000
_exptl_absorpt_correction_T_min 0.801
_exptl_absorpt_correction_type multi-scan
_exptl_absorpt_process_details '(SADABS; Sheldrick, 2007)'
_exptl_crystal_colour colourless
_exptl_crystal_density_diffrn 1.281
_exptl_crystal_density_method 'not measured'
_exptl_crystal_description needle
_exptl_crystal_F_000 840
_exptl_crystal_size_max 0.30
_exptl_crystal_size_mid 0.02
_exptl_crystal_size_min 0.02
_refine_diff_density_max 0.273
_refine_diff_density_min -0.259
_refine_ls_abs_structure_details 'Flack (1983), 1442 Friedel pairs'
_refine_ls_abs_structure_Flack 0.11(11)
_refine_ls_extinction_method none
_refine_ls_goodness_of_fit_ref 1.036
_refine_ls_hydrogen_treatment mixed
_refine_ls_matrix_type full
_refine_ls_number_parameters 259
_refine_ls_number_reflns 4032
_refine_ls_number_restraints 6
_refine_ls_restrained_S_all 1.036
_refine_ls_R_factor_all 0.0710
_refine_ls_R_factor_gt 0.0549
_refine_ls_shift/su_max 0.001
_refine_ls_shift/su_mean 0.000
_refine_ls_structure_factor_coef Fsqd
_refine_ls_weighting_details 'calc w=1/[\s^2^(Fo^2^)+(0.0169P)^2^+4.9933P] where P=(Fo^2^+2Fc^2^)/3'
_refine_ls_weighting_scheme calc
_refine_ls_wR_factor_gt 0.1037
_refine_ls_wR_factor_ref 0.1124
_reflns_number_gt 3409
_reflns_number_total 4032
_reflns_threshold_expression I>2\s(I)
_cod_data_source_file hb6348.cif
_cod_data_source_block I
_cod_original_sg_symbol_H-M 'C 2'
_cod_database_code 2231497
_cod_database_fobs_code 2231497

loop_
_symmetry_equiv_pos_as_xyz
'x, y, z'
'-x, y, -z'
'x+1/2, y+1/2, z'
'-x+1/2, y+1/2, -z'

loop_
_atom_site_type_symbol
_atom_site_label
_atom_site_fract_x
_atom_site_fract_y
_atom_site_fract_z
_atom_site_U_iso_or_equiv
_atom_site_adp_type
_atom_site_calc_flag
_atom_site_refinement_flags
_atom_site_occupancy
_atom_site_symmetry_multiplicity
S S1 0.38657(5) 0.93234(19) 0.94519(4) 0.0274(2) Uani d . 1 1
O O1 0.51141(12) 0.8689(5) 0.89189(11) 0.0260(6) Uani d D 1 1
H H1O 0.526(2) 1.023(3) 0.898(2) 0.039 Uiso d D 1 1
O O2 0.33859(13) 0.2943(4) 0.71553(11) 0.0262(6) Uani d . 1 1
O O3 0.25342(12) 0.5902(4) 0.64894(11) 0.0230(5) Uani d . 1 1
N N1 0.29924(15) 1.2998(6) 0.95196(13) 0.0263(7) Uani d . 1 1
N N2 0.27041(16) 1.1435(6) 0.84405(13) 0.0274(7) Uani d . 1 1
N N3 0.35124(14) 0.7325(5) 0.73525(13) 0.0195(6) Uani d D 1 1
H H3N 0.3325(17) 0.881(3) 0.7189(14) 0.023 Uiso d D 1 1
C C1 0.43449(16) 0.8764(7) 0.84546(14) 0.0212(7) Uani d . 1 1
H H1 0.4184 1.0614 0.8337 0.025 Uiso calc R 1 1
C C2 0.38603(18) 0.7501(7) 0.87609(15) 0.0247(7) Uani d . 1 1
H H2A 0.4049 0.5714 0.8905 0.030 Uiso calc R 1 1
H H2B 0.3334 0.7358 0.8428 0.030 Uiso calc R 1 1
C C3 0.31002(17) 1.1467(7) 0.90796(16) 0.0228(7) Uani d . 1 1
C C4 0.24166(18) 1.4693(7) 0.92708(16) 0.0300(8) Uani d . 1 1
H H4 0.2315 1.5825 0.9560 0.036 Uiso calc R 1 1
C C5 0.19690(19) 1.4849(8) 0.86141(17) 0.0337(9) Uani d . 1 1
H H5 0.1561 1.6048 0.8445 0.040 Uiso calc R 1 1
C C6 0.21382(19) 1.3195(8) 0.82139(17) 0.0324(9) Uani d . 1 1
H H6 0.1844 1.3292 0.7757 0.039 Uiso calc R 1 1
C C7 0.42887(16) 0.7273(7) 0.78451(14) 0.0203(7) Uani d . 1 1
H H7 0.4438 0.5418 0.7969 0.024 Uiso calc R 1 1
C C8 0.31684(17) 0.5180(6) 0.70118(15) 0.0187(7) Uani d . 1 1
C C9 0.20689(17) 0.3927(7) 0.60200(15) 0.0232(7) Uani d . 1 1
C C10 0.16727(19) 0.2235(7) 0.63384(17) 0.0282(8) Uani d . 1 1
H H10A 0.1391 0.3348 0.6514 0.042 Uiso calc R 1 1
H H10B 0.2049 0.1222 0.6693 0.042 Uiso calc R 1 1
H H10C 0.1323 0.1045 0.6013 0.042 Uiso calc R 1 1
C C11 0.15008(19) 0.5600(7) 0.54834(17) 0.0292(8) Uani d . 1 1
H H11A 0.1767 0.6684 0.5286 0.044 Uiso calc R 1 1
H H11B 0.1231 0.6722 0.5669 0.044 Uiso calc R 1 1
H H11C 0.1138 0.4472 0.5149 0.044 Uiso calc R 1 1
C C12 0.25420(18) 0.2360(7) 0.57476(16) 0.0260(8) Uani d . 1 1
H H12A 0.2829 0.1024 0.6064 0.039 Uiso calc R 1 1
H H12B 0.2892 0.3529 0.5665 0.039 Uiso calc R 1 1
H H12C 0.2208 0.1520 0.5338 0.039 Uiso calc R 1 1
C C13 0.48159(17) 0.8439(7) 0.75607(15) 0.0241(7) Uani d . 1 1
H H13A 0.4615 1.0151 0.7361 0.029 Uiso calc R 1 1
H H13B 0.5320 0.8734 0.7919 0.029 Uiso calc R 1 1
C C14 0.48983(18) 0.6690(7) 0.70518(16) 0.0227(7) Uani d . 1 1
C C15 0.44298(19) 0.6935(7) 0.63926(16) 0.0274(8) Uani d . 1 1
H H15 0.4064 0.8291 0.6250 0.033 Uiso calc R 1 1
C C16 0.44908(19) 0.5222(7) 0.59414(17) 0.0298(8) Uani d . 1 1
H H16 0.4163 0.5397 0.5492 0.036 Uiso calc R 1 1
C C17 0.50219(19) 0.3270(8) 0.61384(17) 0.0316(8) Uani d . 1 1
H H17 0.5059 0.2091 0.5827 0.038 Uiso calc R 1 1
C C18 0.55023(19) 0.3022(7) 0.67897(18) 0.0321(8) Uani d . 1 1
H H18 0.5876 0.1693 0.6926 0.038 Uiso calc R 1 1
C C19 0.54376(18) 0.4719(7) 0.72444(17) 0.0279(8) Uani d . 1 1
H H19 0.5766 0.4532 0.7693 0.033 Uiso calc R 1 1
O O1W 0.58202(13) 0.3603(5) 0.91425(12) 0.0322(6) Uani d D 1 1
H H1W 0.6181(15) 0.351(8) 0.9517(9) 0.048 Uiso d D 1 1
H H2W 0.561(2) 0.506(4) 0.912(2) 0.048 Uiso d D 1 1

loop_
_atom_site_aniso_label
_atom_site_aniso_U_11
_atom_site_aniso_U_22
_atom_site_aniso_U_33
_atom_site_aniso_U_12
_atom_site_aniso_U_13
_atom_site_aniso_U_23
S1 0.0276(4) 0.0302(5) 0.0216(4) 0.0040(4) 0.0071(3) -0.0014(4)
O1 0.0206(11) 0.0223(15) 0.0251(11) -0.0019(10) -0.0008(9) -0.0033(10)
O2 0.0275(12) 0.0122(13) 0.0316(13) 0.0011(10) 0.0048(10) 0.0004(10)
O3 0.0217(11) 0.0167(12) 0.0227(12) 0.0003(9) 0.0010(9) -0.0035(10)
N1 0.0276(14) 0.0291(18) 0.0228(14) -0.0027(13) 0.0111(12) -0.0029(13)
N2 0.0272(15) 0.0315(18) 0.0207(14) -0.0017(13) 0.0071(12) 0.0004(13)
N3 0.0167(13) 0.0118(14) 0.0244(14) -0.0006(11) 0.0028(11) 0.0003(12)
C1 0.0180(14) 0.0200(19) 0.0212(15) 0.0024(13) 0.0037(12) -0.0025(13)
C2 0.0270(17) 0.0200(19) 0.0257(17) -0.0012(14) 0.0093(14) -0.0035(15)
C3 0.0209(16) 0.023(2) 0.0247(17) -0.0023(14) 0.0099(14) -0.0002(15)
C4 0.0286(17) 0.029(2) 0.0355(19) 0.0004(16) 0.0169(15) -0.0036(17)
C5 0.0227(17) 0.033(2) 0.039(2) 0.0037(16) 0.0057(15) 0.0045(18)
C6 0.0254(17) 0.034(2) 0.0289(18) -0.0038(16) 0.0022(15) 0.0032(17)
C7 0.0180(15) 0.0166(18) 0.0217(16) 0.0020(13) 0.0037(13) 0.0001(14)
C8 0.0185(15) 0.0191(18) 0.0176(15) 0.0009(13) 0.0066(13) 0.0010(13)
C9 0.0248(15) 0.0193(19) 0.0221(15) -0.0017(14) 0.0063(12) -0.0032(15)
C10 0.0291(18) 0.025(2) 0.0348(19) -0.0047(15) 0.0175(15) -0.0048(16)
C11 0.0272(18) 0.023(2) 0.0296(19) -0.0005(15) 0.0042(15) -0.0018(16)
C12 0.0252(16) 0.027(2) 0.0249(17) -0.0017(15) 0.0098(14) -0.0024(15)
C13 0.0212(16) 0.0188(19) 0.0308(18) -0.0029(14) 0.0091(14) -0.0026(14)
C14 0.0219(16) 0.0178(17) 0.0307(18) -0.0031(14) 0.0132(14) -0.0008(15)
C15 0.0252(17) 0.026(2) 0.0315(18) -0.0002(15) 0.0122(15) 0.0014(16)
C16 0.0263(18) 0.032(2) 0.0299(19) -0.0056(16) 0.0104(15) -0.0006(16)
C17 0.0345(19) 0.032(2) 0.038(2) -0.0106(17) 0.0241(17) -0.0103(17)
C18 0.0280(18) 0.0231(19) 0.052(2) 0.0039(16) 0.0233(17) 0.0039(18)
C19 0.0279(17) 0.026(2) 0.0324(18) -0.0028(16) 0.0156(14) 0.0031(16)
O1W 0.0281(13) 0.0268(16) 0.0327(13) -0.0001(11) 0.0033(10) -0.0008(11)

loop_
_atom_type_symbol
_atom_type_description
_atom_type_scat_dispersion_real
_atom_type_scat_dispersion_imag
_atom_type_scat_source
C C 0.0033 0.0016 'International Tables Vol C Tables 4.2.6.8 and 6.1.1.4'
H H 0.0000 0.0000 'International Tables Vol C Tables 4.2.6.8 and 6.1.1.4'
N N 0.0061 0.0033 'International Tables Vol C Tables 4.2.6.8 and 6.1.1.4'
O O 0.0106 0.0060 'International Tables Vol C Tables 4.2.6.8 and 6.1.1.4'
S S 0.1246 0.1234 'International Tables Vol C Tables 4.2.6.8 and 6.1.1.4'

loop_
_geom_angle_atom_site_label_1
_geom_angle_atom_site_label_2
_geom_angle_atom_site_label_3
_geom_angle
C3 S1 C2 102.08(16)
C1 O1 H1O 107(3)
C8 O3 C9 120.2(2)
C4 N1 C3 115.3(3)
C3 N2 C6 114.9(3)
C8 N3 C7 122.1(3)
C8 N3 H3N 117(2)
C7 N3 H3N 118(2)
O1 C1 C2 108.3(2)
O1 C1 C7 107.9(2)
C2 C1 C7 111.3(3)
O1 C1 H1 109.8
C2 C1 H1 109.8
C7 C1 H1 109.8
C1 C2 S1 112.5(2)
C1 C2 H2A 109.1
S1 C2 H2A 109.1
C1 C2 H2B 109.1
S1 C2 H2B 109.1
H2A C2 H2B 107.8
N2 C3 N1 127.6(3)
N2 C3 S1 120.6(3)
N1 C3 S1 111.8(2)
N1 C4 C5 122.4(3)
N1 C4 H4 118.8
C5 C4 H4 118.8
C6 C5 C4 116.9(3)
C6 C5 H5 121.5
C4 C5 H5 121.5
N2 C6 C5 123.0(3)
N2 C6 H6 118.5
C5 C6 H6 118.5
N3 C7 C1 109.9(2)
N3 C7 C13 109.6(2)
C1 C7 C13 111.4(3)
N3 C7 H7 108.6
C1 C7 H7 108.6
C13 C7 H7 108.6
O2 C8 N3 125.5(3)
O2 C8 O3 125.3(3)
N3 C8 O3 109.3(3)
O3 C9 C10 109.6(2)
O3 C9 C11 102.2(3)
C10 C9 C11 110.7(3)
O3 C9 C12 110.9(2)
C10 C9 C12 113.2(3)
C11 C9 C12 109.8(3)
C9 C10 H10A 109.5
C9 C10 H10B 109.5
H10A C10 H10B 109.5
C9 C10 H10C 109.5
H10A C10 H10C 109.5
H10B C10 H10C 109.5
C9 C11 H11A 109.5
C9 C11 H11B 109.5
H11A C11 H11B 109.5
C9 C11 H11C 109.5
H11A C11 H11C 109.5
H11B C11 H11C 109.5
C9 C12 H12A 109.5
C9 C12 H12B 109.5
H12A C12 H12B 109.5
C9 C12 H12C 109.5
H12A C12 H12C 109.5
H12B C12 H12C 109.5
C14 C13 C7 112.4(3)
C14 C13 H13A 109.1
C7 C13 H13A 109.1
C14 C13 H13B 109.1
C7 C13 H13B 109.1
H13A C13 H13B 107.9
C15 C14 C19 118.5(3)
C15 C14 C13 121.7(3)
C19 C14 C13 119.7(3)
C16 C15 C14 120.6(3)
C16 C15 H15 119.7
C14 C15 H15 119.7
C17 C16 C15 120.4(3)
C17 C16 H16 119.8
C15 C16 H16 119.8
C16 C17 C18 119.9(3)
C16 C17 H17 120.0
C18 C17 H17 120.0
C17 C18 C19 119.8(3)
C17 C18 H18 120.1
C19 C18 H18 120.1
C18 C19 C14 120.8(3)
C18 C19 H19 119.6
C14 C19 H19 119.6
H1W O1W H2W 107(4)

loop_
_geom_bond_atom_site_label_1
_geom_bond_atom_site_label_2
_geom_bond_distance
S1 C3 1.759(3)
S1 C2 1.809(3)
O1 C1 1.428(3)
O1 H1O 0.833(10)
O2 C8 1.219(4)
O3 C8 1.357(4)
O3 C9 1.473(4)
N1 C4 1.343(4)
N1 C3 1.345(4)
N2 C3 1.321(4)
N2 C6 1.349(5)
N3 C8 1.350(4)
N3 C7 1.458(4)
N3 H3N 0.856(10)
C1 C2 1.521(4)
C1 C7 1.533(4)
C1 H1 1.0000
C2 H2A 0.9900
C2 H2B 0.9900
C4 C5 1.373(5)
C4 H4 0.9500
C5 C6 1.371(5)
C5 H5 0.9500
C6 H6 0.9500
C7 C13 1.534(4)
C7 H7 1.0000
C9 C10 1.520(5)
C9 C11 1.521(5)
C9 C12 1.526(5)
C10 H10A 0.9800
C10 H10B 0.9800
C10 H10C 0.9800
C11 H11A 0.9800
C11 H11B 0.9800
C11 H11C 0.9800
C12 H12A 0.9800
C12 H12B 0.9800
C12 H12C 0.9800
C13 C14 1.513(5)
C13 H13A 0.9900
C13 H13B 0.9900
C14 C15 1.389(5)
C14 C19 1.390(5)
C15 C16 1.383(5)
C15 H15 0.9500
C16 C17 1.373(5)
C16 H16 0.9500
C17 C18 1.381(5)
C17 H17 0.9500
C18 C19 1.387(5)
C18 H18 0.9500
C19 H19 0.9500
O1W H1W 0.846(10)
O1W H2W 0.842(10)

loop_
_geom_hbond_atom_site_label_D
_geom_hbond_atom_site_label_H
_geom_hbond_atom_site_label_A
_geom_hbond_site_symmetry_A
_geom_hbond_distance_DH
_geom_hbond_distance_HA
_geom_hbond_distance_DA
_geom_hbond_angle_DHA
O1 H1o O1w 1_565 0.83(2) 2.00(2) 2.813(4) 168(4)
O1w H1w N1 2_647 0.85(2) 2.12(2) 2.958(4) 174(4)
O1w H2w O1 . 0.84(3) 2.06(3) 2.893(4) 170(4)
N3 H3n O2 1_565 0.859(19) 2.126(16) 2.910(3) 152(3)

loop_
_geom_torsion_atom_site_label_1
_geom_torsion_atom_site_label_2
_geom_torsion_atom_site_label_3
_geom_torsion_atom_site_label_4
_geom_torsion
O1 C1 C2 S1 65.2(3)
C7 C1 C2 S1 -176.4(2)
C3 S1 C2 C1 89.9(2)
C6 N2 C3 N1 1.4(5)
C6 N2 C3 S1 -179.2(3)
C4 N1 C3 N2 -0.6(5)
C4 N1 C3 S1 179.9(2)
C2 S1 C3 N2 -0.9(3)
C2 S1 C3 N1 178.6(2)
C3 N1 C4 C5 0.1(5)
N1 C4 C5 C6 -0.5(5)
C3 N2 C6 C5 -1.7(5)
C4 C5 C6 N2 1.4(6)
C8 N3 C7 C1 -135.6(3)
C8 N3 C7 C13 101.7(3)
O1 C1 C7 N3 -179.3(3)
C2 C1 C7 N3 62.0(3)
O1 C1 C7 C13 -57.7(3)
C2 C1 C7 C13 -176.3(3)
C7 N3 C8 O2 15.8(5)
C7 N3 C8 O3 -165.2(3)
C9 O3 C8 O2 -3.5(5)
C9 O3 C8 N3 177.5(2)
C8 O3 C9 C10 70.1(3)
C8 O3 C9 C11 -172.5(3)
C8 O3 C9 C12 -55.5(4)
N3 C7 C13 C14 -70.4(3)
C1 C7 C13 C14 167.8(3)
C7 C13 C14 C15 91.7(4)
C7 C13 C14 C19 -86.0(4)
C19 C14 C15 C16 1.2(5)
C13 C14 C15 C16 -176.5(3)
C14 C15 C16 C17 -0.7(5)
C15 C16 C17 C18 -0.5(5)
C16 C17 C18 C19 1.1(5)
C17 C18 C19 C14 -0.6(5)
C15 C14 C19 C18 -0.5(5)
C13 C14 C19 C18 177.3(3)

loop_
_cod_related_entry_id
_cod_related_entry_database
_cod_related_entry_code
1 ChemSpider 30656933
